data_2211243
loop_
_publ_author_name
'Ling Huang'
'Ding-Ben Chen'
'Duan Qiu'
'Bo Zhao'

_publ_section_title
;
 (<i>E</i>)-2,4-Dichloro-6-[(2-hydroxyethyliminio)methyl]phenolate
;
_journal_coeditor_code YA2024
_journal_issue 11
_journal_name_full 'Acta Crystallographica Section E'
_journal_page_first o5239
_journal_page_last o5240
_journal_paper_doi 10.1107/S1600536806043716
_journal_volume 62
_journal_year 2006
_chemical_formula_moiety 'C9 H9 Cl2 N O2'
_chemical_formula_sum 'C9 H9 Cl2 N O2'
_chemical_formula_weight 234.07
_chemical_melting_point 409.7
_chemical_name_systematic
;
 (E)-2,4-dichloro-6-[(2-hydroxyethyliminio)methyl]phenolate
;
_space_group_IT_number 41
_symmetry_cell_setting orthorhombic
_symmetry_space_group_name_Hall 'A 2 -2ab'
_symmetry_space_group_name_H-M 'A b a 2'
_atom_sites_solution_hydrogens geom
_atom_sites_solution_primary direct
_atom_sites_solution_secondary difmap
_audit_creation_method SHELXL-97
_cell_angle_alpha 90.00
_cell_angle_beta 90.00
_cell_angle_gamma 90.00
_cell_formula_units_Z 8
_cell_length_a 18.619(3)
_cell_length_b 21.447(4)
_cell_length_c 4.8779(9)
_cell_measurement_reflns_used 250
_cell_measurement_temperature 295(2)
_cell_measurement_theta_max 27.5
_cell_measurement_theta_min 2.0
_cell_volume 1947.9(6)
_computing_cell_refinement 'SAINT (Bruker, 2002)'
_computing_data_collection 'SMART (Bruker, 2002)'
_computing_data_reduction SAINT
_computing_molecular_graphics 'SHELXTL(Bruker, 2002)'
_computing_publication_material SHELXL97
_computing_structure_refinement 'SHELXL97 (Sheldrick, 1997)'
_computing_structure_solution 'SHELXS97 (Sheldrick, 1997)'
_diffrn_ambient_temperature 295(2)
_diffrn_measured_fraction_theta_full 0.997
_diffrn_measured_fraction_theta_max 0.997
_diffrn_measurement_device_type
;
Siemens SMART CCD area detector diffractometer
;
_diffrn_measurement_method '\w and \f scans'
_diffrn_radiation_monochromator graphite
_diffrn_radiation_source 'fine-focus sealed tube'
_diffrn_radiation_type MoK\a
_diffrn_radiation_wavelength 0.71073
_diffrn_reflns_av_R_equivalents 0.021
_diffrn_reflns_av_sigmaI/netI 0.028
_diffrn_reflns_limit_h_max 22
_diffrn_reflns_limit_h_min -15
_diffrn_reflns_limit_k_max 25
_diffrn_reflns_limit_k_min -23
_diffrn_reflns_limit_l_max 5
_diffrn_reflns_limit_l_min -5
_diffrn_reflns_number 5027
_diffrn_reflns_theta_full 25.2
_diffrn_reflns_theta_max 25.2
_diffrn_reflns_theta_min 1.9
_diffrn_standards_decay_% 0
_diffrn_standards_interval_count 0
_diffrn_standards_number 0
_exptl_absorpt_coefficient_mu 0.64
_exptl_absorpt_correction_T_max 0.902
_exptl_absorpt_correction_T_min 0.834
_exptl_absorpt_correction_type multi-scan
_exptl_absorpt_process_details '(SADABS; Bruker, 2002)'
_exptl_crystal_colour orange
_exptl_crystal_density_diffrn 1.596
_exptl_crystal_density_method 'not measured'
_exptl_crystal_description block
_exptl_crystal_F_000 960
_exptl_crystal_size_max 0.28
_exptl_crystal_size_mid 0.23
_exptl_crystal_size_min 0.15
_refine_diff_density_max 0.20
_refine_diff_density_min -0.19
_refine_ls_abs_structure_details 'Flack (1983), 740 Friedel pairs'
_refine_ls_abs_structure_Flack 0.07(7)
_refine_ls_extinction_method none
_refine_ls_goodness_of_fit_ref 1.05
_refine_ls_hydrogen_treatment refall
_refine_ls_matrix_type full
_refine_ls_number_parameters 163
_refine_ls_number_reflns 1730
_refine_ls_number_restraints 1
_refine_ls_restrained_S_all 1.05
_refine_ls_R_factor_all 0.031
_refine_ls_R_factor_gt 0.030
_refine_ls_shift/su_max 0.001
_refine_ls_shift/su_mean 0.000
_refine_ls_structure_factor_coef Fsqd
_refine_ls_weighting_details 'calc w=1/[\s^2^(Fo^2^)+(0.0388P)^2^+1.0811P] where P=(Fo^2^+2Fc^2^)/3'
_refine_ls_weighting_scheme calc
_refine_ls_wR_factor_gt 0.072
_refine_ls_wR_factor_ref 0.073
_reflns_number_gt 1690
_reflns_number_total 1730
_reflns_threshold_expression I>2\s(I)
_cod_data_source_file ya2024.cif
_cod_data_source_block I
_cod_depositor_comments
;
The following automatic conversions were performed:
'_symmetry_cell_setting' value 'Orthorhombic' changed to 'orthorhombic'
according to '/home/saulius/struct/CIF-dictionaries/cif_core.dic'
dictionary named 'cif_core.dic' version 2.4.1 from 2010-06-29.

Automatic conversion script
Id: cif_fix_enum 1527 2010-12-29 10:47:43Z saulius 

The following automatic conversions were performed:

'_symmetry_cell_setting' value 'Orthorhombic' changed to
'orthorhombic' according to
/home/saulius/struct/CIF-dictionaries/cif_core.dic dictionary named
'cif_core.dic' version 2.4.1 from 2010-06-29.

Automatic conversion script
Id: cif_fix_values 1715 2011-07-08 13:25:40Z adriana 
;
_cod_original_sg_symbol_Hall 'A 2 -2ac'
_cod_database_code 2211243
_cod_database_fobs_code 2211243

loop_
_symmetry_equiv_pos_as_xyz
'x, y, z'
'-x, -y, z'
'x+1/2, -y+1/2, z'
'-x+1/2, y+1/2, z'
'x, y+1/2, z+1/2'
'-x, -y+1/2, z+1/2'
'x+1/2, -y+1, z+1/2'
'-x+1/2, y+1, z+1/2'

loop_
_atom_site_type_symbol
_atom_site_label
_atom_site_fract_x
_atom_site_fract_y
_atom_site_fract_z
_atom_site_U_iso_or_equiv
_atom_site_adp_type
_atom_site_calc_flag
_atom_site_occupancy
N N1 0.44604(11) 0.56740(11) 0.2954(5) 0.0348(5) Uani d 1
Cl Cl1 0.68249(3) 0.61415(3) 0.89565(15) 0.03919(17) Uani d 1
Cl Cl2 0.65019(4) 0.80138(3) 0.17326(17) 0.0494(2) Uani d 1
O O1 0.54686(8) 0.56780(7) 0.6568(4) 0.0396(4) Uani d 1
O O2 0.28677(9) 0.58035(8) 0.3931(5) 0.0422(4) Uani d 1
C C1 0.53147(12) 0.64954(10) 0.3328(5) 0.0325(5) Uani d 1
C C2 0.56863(12) 0.61922(10) 0.5514(5) 0.0307(5) Uani d 1
C C3 0.63230(11) 0.64990(10) 0.6408(5) 0.0315(5) Uani d 1
C C4 0.65576(13) 0.70519(11) 0.5319(5) 0.0345(6) Uani d 1
C C5 0.61663(12) 0.73280(10) 0.3204(5) 0.0345(6) Uani d 1
C C6 0.55630(14) 0.70623(11) 0.2209(6) 0.0357(6) Uani d 1
C C7 0.47060(13) 0.61942(11) 0.2113(6) 0.0359(6) Uani d 1
C C8 0.38820(13) 0.53270(12) 0.1588(6) 0.0404(6) Uani d 1
C C9 0.32451(14) 0.52399(12) 0.3444(6) 0.0391(6) Uani d 1
H H9B 0.2941(16) 0.4949(12) 0.262(6) 0.046(8) Uiso d 1
H H4 0.6999(15) 0.7229(11) 0.602(7) 0.043(7) Uiso d 1
H H9A 0.3408(16) 0.5101(14) 0.515(7) 0.043(8) Uiso d 1
H H8B 0.3771(15) 0.5576(13) -0.005(6) 0.046(8) Uiso d 1
H H6 0.5321(16) 0.7221(12) 0.078(7) 0.044(8) Uiso d 1
H H2 0.2667(16) 0.5894(12) 0.256(7) 0.045(9) Uiso d 1
H H7 0.4505(17) 0.6384(12) 0.057(8) 0.057(10) Uiso d 1
H H8A 0.4081(16) 0.4901(13) 0.111(7) 0.058(9) Uiso d 1
H H1 0.4721(19) 0.5530(14) 0.401(11) 0.071(11) Uiso d 1

loop_
_atom_site_aniso_label
_atom_site_aniso_U_11
_atom_site_aniso_U_22
_atom_site_aniso_U_33
_atom_site_aniso_U_12
_atom_site_aniso_U_13
_atom_site_aniso_U_23
N1 0.0277(11) 0.0406(12) 0.0361(12) 0.0016(9) -0.0033(9) -0.0040(8)
Cl1 0.0353(3) 0.0473(3) 0.0350(3) -0.0005(2) -0.0062(3) 0.0058(3)
Cl2 0.0552(4) 0.0356(3) 0.0575(4) -0.0058(3) 0.0059(4) 0.0104(3)
O1 0.0393(9) 0.0386(8) 0.0411(10) -0.0085(7) -0.0048(8) 0.0090(8)
O2 0.0405(9) 0.0456(9) 0.0406(10) 0.0051(8) 0.0002(10) -0.0074(10)
C1 0.0277(11) 0.0355(12) 0.0343(14) 0.0030(9) 0.0004(10) 0.0001(10)
C2 0.0265(10) 0.0334(11) 0.0320(13) 0.0022(9) 0.0046(9) -0.0014(10)
C3 0.0317(11) 0.0359(12) 0.0269(11) 0.0047(9) 0.0029(10) -0.0018(10)
C4 0.0328(14) 0.0348(13) 0.0360(13) -0.0013(10) 0.0045(10) -0.0049(10)
C5 0.0359(12) 0.0284(11) 0.0391(15) -0.0001(10) 0.0071(11) 0.0021(10)
C6 0.0359(14) 0.0347(13) 0.0366(14) 0.0061(10) 0.0016(11) 0.0048(11)
C7 0.0310(13) 0.0413(13) 0.0355(15) 0.0055(10) -0.0022(11) -0.0019(11)
C8 0.0351(13) 0.0436(14) 0.0424(15) -0.0039(10) -0.0018(12) -0.0130(14)
C9 0.0366(13) 0.0388(13) 0.0417(18) -0.0065(11) -0.0055(12) -0.0032(12)

loop_
_atom_type_symbol
_atom_type_description
_atom_type_scat_dispersion_real
_atom_type_scat_dispersion_imag
_atom_type_scat_source
C C 0.0033 0.0016 'International Tables Vol C Tables 4.2.6.8 and 6.1.1.4'
H H 0.0000 0.0000 'International Tables Vol C Tables 4.2.6.8 and 6.1.1.4'
N N 0.0061 0.0033 'International Tables Vol C Tables 4.2.6.8 and 6.1.1.4'
O O 0.0106 0.0060 'International Tables Vol C Tables 4.2.6.8 and 6.1.1.4'
Cl Cl 0.1484 0.1585 'International Tables Vol C Tables 4.2.6.8 and 6.1.1.4'

loop_
_geom_angle_atom_site_label_1
_geom_angle_atom_site_label_2
_geom_angle_atom_site_label_3
_geom_angle
C7 N1 C8 124.1(3)
C7 N1 H1 110(3)
C8 N1 H1 124(2)
C9 O2 H2 108(2)
C6 C1 C2 121.5(2)
C6 C1 C7 119.2(2)
C2 C1 C7 119.1(2)
O1 C2 C3 122.5(2)
O1 C2 C1 122.5(2)
C3 C2 C1 114.9(2)
C4 C3 C2 123.1(2)
C4 C3 Cl1 119.25(19)
C2 C3 Cl1 117.63(17)
C3 C4 C5 119.2(2)
C3 C4 H4 118.3(17)
C5 C4 H4 122.5(17)
C6 C5 C4 121.4(2)
C6 C5 Cl2 120.3(2)
C4 C5 Cl2 118.24(19)
C5 C6 C1 119.8(2)
C5 C6 H6 122.5(19)
C1 C6 H6 117.5(19)
N1 C7 C1 123.1(2)
N1 C7 H7 119.8(18)
C1 C7 H7 117.0(18)
N1 C8 C9 111.6(2)
N1 C8 H8B 104.4(17)
C9 C8 H8B 113.1(17)
N1 C8 H8A 107.0(18)
C9 C8 H8A 108.3(17)
H8B C8 H8A 112(2)
O2 C9 C8 112.7(2)
O2 C9 H9B 109.9(18)
C8 C9 H9B 107.6(18)
O2 C9 H9A 106.5(19)
C8 C9 H9A 108.7(19)
H9B C9 H9A 112(3)

loop_
_geom_bond_atom_site_label_1
_geom_bond_atom_site_label_2
_geom_bond_distance
Cl1 C3 1.734(2)
Cl2 C5 1.752(2)
O1 C2 1.283(3)
O2 C9 1.418(3)
N1 C7 1.274(3)
N1 C8 1.469(3)
N1 H1 0.77(4)
O2 H2 0.79(3)
C1 C6 1.411(3)
C1 C2 1.428(3)
C1 C7 1.433(3)
C2 C3 1.424(3)
C3 C4 1.371(3)
C4 C5 1.395(4)
C4 H4 0.97(3)
C5 C6 1.350(4)
C6 H6 0.90(3)
C7 H7 0.93(4)
C8 C9 1.503(4)
C8 H8B 0.98(3)
C8 H8A 1.01(3)
C9 H9B 0.93(3)
C9 H9A 0.93(3)

loop_
_geom_hbond_atom_site_label_D
_geom_hbond_atom_site_label_H
_geom_hbond_atom_site_label_A
_geom_hbond_site_symmetry_A
_geom_hbond_distance_DH
_geom_hbond_distance_HA
_geom_hbond_distance_DA
_geom_hbond_angle_DHA
_geom_hbond_publ_flag
N1 H1 O1 . 0.77(4) 1.89(4) 2.575(3) 147(3) yes
O2 H2 O2 8_544 0.79(3) 2.04(3) 2.7970(18) 160(3) yes

loop_
_cod_related_entry_id
_cod_related_entry_database
_cod_related_entry_code
1 ChemSpider 17922209
